data_2006236
loop_
_publ_author_name
'Lewinski, Krzysztof '

_publ_contact_author
;    Dr Krzysztof Lewinski
 Faculty of Chemistry
 Jagiellonian University
 ul. Ingardena 3
 30-060 Krakow, Poland
;
_publ_section_title
;(2<i>R</i>,3<i>R</i>,4<i>S</i>)-3-(<i>tert</i>-Butyldiphenylsiloxy)-4-hydroxy-3-methylhex-5-ene-1,2-diyl
 Diacetate
;
_journal_issue 6
_journal_name_full 'Acta Crystallographica Section C'
_journal_page_first 753
_journal_page_last 755
_journal_paper_doi 10.1107/S0108270197000498
_journal_volume 53
_journal_year 1997
_chemical_formula_moiety 'C27 H36 O6 Si'
_chemical_formula_sum 'C27 H36 O6 Si'
_chemical_formula_weight 484.65
_chemical_name_systematic
;
(3S,4R,5R)-5,6-diacetoxy-4-(t-butyldiphenylsilyloxy)-3-hydroxy
-4-methylhex-1-en
;
_space_group_IT_number 4
_symmetry_cell_setting monoclinic
_symmetry_space_group_name_Hall 'P 2yb'
_symmetry_space_group_name_H-M 'P 1 21 1'
_audit_creation_method 'SHELXL and manual'
_cell_angle_alpha 90.00
_cell_angle_beta 92.300(10)
_cell_angle_gamma 90.00
_cell_formula_units_Z 2
_cell_length_a 10.8380(10)
_cell_length_b 9.3470(10)
_cell_length_c 13.4560(10)
_cell_measurement_reflns_used 25
_cell_measurement_temperature 293(2)
_cell_measurement_theta_max 17.5
_cell_measurement_theta_min 14.0
_cell_volume 1362.0(2)
_computing_cell_refinement 'CAD-4 Software'
_computing_data_collection 'CAD-4 Software (Enraf-Nonius, 1989)'
_computing_data_reduction 'MOLEN (Fair, 1990)'
_computing_molecular_graphics 'ORTEPII (Johnson, 1976)'
_computing_publication_material 'PARST (Nardelli, 1983)'
_computing_structure_refinement 'SHELXL93 (Sheldrick, 1993)'
_computing_structure_solution 'SHELXS86 (Sheldrick, 1990)'
_diffrn_ambient_temperature 293(2)
_diffrn_measurement_device CAD-4
_diffrn_measurement_method '\w/2\q scan'
_diffrn_radiation_monochromator graphite
_diffrn_radiation_source 'fine-focus sealed tube'
_diffrn_radiation_type MoK\a
_diffrn_radiation_wavelength 0.71069
_diffrn_reflns_av_R_equivalents 0.0235
_diffrn_reflns_av_sigmaI/netI 0.0163
_diffrn_reflns_limit_h_max 12
_diffrn_reflns_limit_h_min -12
_diffrn_reflns_limit_k_max 11
_diffrn_reflns_limit_k_min -11
_diffrn_reflns_limit_l_max 15
_diffrn_reflns_limit_l_min 0
_diffrn_reflns_number 4964
_diffrn_reflns_theta_max 24.97
_diffrn_reflns_theta_min 2.37
_diffrn_standards_decay_% 0.5
_diffrn_standards_interval_time 120
_diffrn_standards_number 3
_exptl_absorpt_coefficient_mu 0.123
_exptl_absorpt_correction_type none
_exptl_crystal_colour colourless
_exptl_crystal_density_diffrn 1.182
_exptl_crystal_density_meas ?
_exptl_crystal_description prismatic
_exptl_crystal_F_000 520
_exptl_crystal_size_max 0.6
_exptl_crystal_size_mid 0.5
_exptl_crystal_size_min 0.4
_refine_diff_density_max 0.135
_refine_diff_density_min -0.150
_refine_ls_abs_structure_details 'Flack (1983)'
_refine_ls_abs_structure_Flack -0.05(10)
_refine_ls_extinction_coef 0.016(2)
_refine_ls_extinction_method 'SHELXL93 (Sheldrick, 1993)'
_refine_ls_goodness_of_fit_all 1.021
_refine_ls_goodness_of_fit_obs 1.037
_refine_ls_hydrogen_treatment 'H atoms: see text'
_refine_ls_matrix_type full
_refine_ls_number_parameters 352
_refine_ls_number_reflns 4755
_refine_ls_number_restraints 0
_refine_ls_restrained_S_all 1.021
_refine_ls_restrained_S_obs 1.037
_refine_ls_R_factor_all 0.0345
_refine_ls_R_factor_obs .0317
_refine_ls_shift/esd_max 0.002
_refine_ls_shift/esd_mean 0.000
_refine_ls_structure_factor_coef Fsqd
_refine_ls_weighting_details 'w = 1/[\s^2^(Fo^2^)+(0.0596P)^2^+0.1165P] where P=(Fo^2^+2Fc^2^)/3'
_refine_ls_weighting_scheme calc
_refine_ls_wR_factor_all 0.0869
_refine_ls_wR_factor_obs .0856
_reflns_number_observed 4485
_reflns_number_total 4755
_reflns_observed_criterion >2sigma(I)
_cod_data_source_file na1274.cif
_cod_data_source_block MR13
_cod_depositor_comments
;
The following automatic conversions were performed:

'_exptl_crystal_density_meas' value 'not measured' was changed to '?'
- the value is perceived as not measured.

Automatic conversion script
Id: cif_fix_values 3008 2015-01-20 13:52:24Z robertas 

The following automatic conversions were performed:

'_refine_ls_weighting_scheme' value 'calc w =
1/[\s^2^(Fo^2^)+(0.0596P)^2^+0.1165P] where P=(Fo^2^+2Fc^2^)/3' was
changed to 'calc'. New tag '_refine_ls_weighting_details' was
created. The value of the new tag was set to 'w =
1/[\s^2^(Fo^2^)+(0.0596P)^2^+0.1165P] where P=(Fo^2^+2Fc^2^)/3'.

Automatic conversion script
Id: cif_fix_values 3143 2015-03-26 13:38:13Z robertas 
;
_cod_original_sg_symbol_H-M 'P 21'
_cod_database_code 2006236

loop_
_symmetry_equiv_pos_as_xyz
'x, y, z'
'-x, y+1/2, -z'

loop_
_atom_site_aniso_label
_atom_site_aniso_U_11
_atom_site_aniso_U_22
_atom_site_aniso_U_33
_atom_site_aniso_U_12
_atom_site_aniso_U_13
_atom_site_aniso_U_23
Si .0358(2) .0435(2) .0369(2) .0000(2) .0030(2) .0023(2)
O1 .0612(8) .0720(10) .0460(7) -.0168(8) .0072(7) .0044(7)
O2 .0393(6) .0464(7) .0411(6) -.0009(5) -.0015(5) .0072(5)
O3 .0588(7) .0511(7) .0428(7) -.0037(6) .0030(5) -.0016(6)
O4 .178(2) .0845(13) .0661(11) .001(2) -.0447(13) .0127(10)
O5 .0575(8) .0549(8) .0582(8) -.0125(6) -.0094(6) -.0019(6)
O6 .0804(11) .0598(9) .0934(12) -.0163(9) -.0160(9) .0143(10)
C1 .0564(11) .0536(13) .085(2) -.0016(10) .0070(11) -.0193(11)
C2 .0557(11) .0426(11) .0661(12) -.0018(8) .0107(9) -.0064(9)
C3 .0458(9) .0507(10) .0446(9) -.0124(8) .0042(7) -.0044(8)
C4 .0367(8) .0395(8) .0414(9) -.0012(7) -.0004(7) .0074(7)
C5 .0409(9) .0421(9) .0462(9) .0015(7) -.0005(7) .0002(7)
C6 .0458(10) .0537(11) .0530(10) -.0096(8) -.0019(8) -.0027(9)
C7 .0499(11) .0480(11) .0720(13) -.0050(9) -.0004(9) -.0080(10)
C8 .093(2) .080(2) .100(2) -.029(2) -.022(2) -.011(2)
C9 .0465(10) .0528(11) .0579(11) .0008(8) -.0047(8) .0132(9)
C10 .100(2) .067(2) .0471(12) -.0276(14) -.0128(11) .0011(11)
C11 .126(3) .139(3) .058(2) -.044(2) .016(2) -.030(2)
C21 .0382(8) .0437(10) .0423(8) -.0031(7) .0018(6) -.0002(7)
C22 .0426(9) .0477(10) .0507(10) -.0028(8) .0041(8) -.0026(8)
C23 .0606(11) .0571(11) .0482(10) -.0104(9) .0108(9) -.0107(9)
C24 .0604(12) .0748(13) .0427(10) -.0136(11) -.0059(9) -.0034(10)
C25 .0563(11) .0790(15) .0553(11) .0096(11) -.0117(9) .0026(11)
C26 .0504(10) .0608(13) .0500(10) .0089(8) -.0010(8) -.0049(8)
C31 .0455(9) .0691(13) .0388(9) .0085(9) .0055(7) .0003(9)
C32 .0691(14) .080(2) .0540(12) .0108(13) .0047(10) -.0150(11)
C33 .103(2) .109(2) .071(2) .025(2) .0180(15) -.029(2)
C34 .088(2) .141(3) .078(2) .040(2) .038(2) -.007(2)
C35 .0548(14) .137(3) .080(2) .012(2) .0243(12) .004(2)
C36 .0448(11) .096(2) .0632(13) .0009(10) .0123(9) -.0029(12)
C41 .0556(11) .0543(11) .0503(10) -.0006(9) .0044(8) .0163(9)
C42 .084(2) .069(2) .095(2) -.0247(14) -.002(2) .026(2)
C43 .103(2) .089(2) .0602(14) -.008(2) -.0222(14) .0305(14)
C44 .111(2) .074(2) .109(2) .041(2) .041(2) .048(2)

loop_
_atom_site_label
_atom_site_fract_x
_atom_site_fract_y
_atom_site_fract_z
_atom_site_U_iso_or_equiv
_atom_site_thermal_displace_type
Si .19939(4) .7915 .71663(3) .03868(13) Uani
O1 .4991(2) 1.0083(2) .50861(12) .0596(4) Uani
H1 .447(3) 1.010(4) .465(2) .091(10) Uiso
O2 .32838(10) .88425(14) .72179(8) .0424(3) Uani
O3 .40812(12) 1.1339(2) .81330(9) .0509(3) Uani
O4 .5168(3) 1.0029(3) .92487(15) .1107(8) Uani
O5 .62774(13) 1.2506(2) .75655(10) .0572(4) Uani
O6 .6520(2) 1.4475(2) .66640(15) .0784(5) Uani
C1 .6666(2) .8159(3) .5918(2) .0650(6) Uani
H002 .6893(2) .8735(3) .5392(2) .095(10) Uiso
H003 .7242(2) .7551(3) .6226(2) .090(9) Uiso
C2 .5540(2) .8205(2) .6223(2) .0546(5) Uani
H004 .5353(2) .7612(2) .6751(2) .059(6) Uiso
C3 .4523(2) .9128(2) .57994(14) .0470(4) Uani
H005 .3928(2) .8498(2) .54487(14) .054(6) Uiso
C4 .38193(15) .9928(2) .66186(12) .0393(4) Uani
C5 .4739(2) 1.0736(2) .73189(14) .0431(4) Uani
H006 .5363(2) 1.0063(2) .75842(14) .042(5) Uiso
C6 .5375(2) 1.1974(2) .68382(15) .0509(4) Uani
H007 .5776(2) 1.1660(2) .62442(15) .048(5) Uiso
H008 .4783(2) 1.2716(2) .66547(15) .064(6) Uiso
C7 .6773(2) 1.3774(2) .7379(2) .0567(5) Uani
C8 .7720(3) 1.4181(4) .8176(3) .0916(9) Uani
H009 .7423(11) 1.393(3) .8815(3) .115(12) Uiso
H010 .7864(18) 1.5194(6) .8152(12) .117(12) Uiso
H011 .8477(8) 1.368(2) .8069(12) .25(3) Uiso
C9 .2834(2) 1.0916(2) .6166(2) .0526(5) Uani
H012 .2286(7) 1.0377(4) .5731(8) .056(6) Uiso
H013 .3220(2) 1.1657(9) .5795(9) .068(7) Uiso
H014 .2375(8) 1.1337(11) .6687(2) .055(6) Uiso
C10 .4433(3) 1.0943(3) .9061(2) .0718(7) Uani
C11 .3764(3) 1.1832(5) .9803(2) .1074(12) Uani
H015 .2910(7) 1.191(3) .9593(11) .117(13) Uiso
H016 .4127(17) 1.2768(11) .9844(15) .165(17) Uiso
H017 .383(2) 1.1381(16) 1.0443(5) .19(2) Uiso
C21 .1405(2) .7564(2) .58503(13) .0414(4) Uani
C22 .1988(2) .6647(2) .52014(14) .0470(4) Uani
H018 .2685(2) .6144(2) .54265(14) .063(7) Uiso
C23 .1550(2) .6469(2) .42270(15) .0551(5) Uani
H019 .1954(2) .5849(2) .38081(15) .057(6) Uiso
C24 .0527(2) .7198(3) .38765(15) .0595(5) Uani
H020 .0235(2) .7071(3) .32231(15) .070(7) Uiso
C25 -.0067(2) .8119(3) .4497(2) .0639(6) Uani
H021 -.0762(2) .8618(3) .4263(2) .060(6) Uiso
C26 .0372(2) .8299(2) .54659(15) .0538(5) Uani
H022 -.0034(2) .8930(2) .58756(15) .056(6) Uiso
C31 .0751(2) .8907(2) .78238(13) .0511(5) Uani
C32 .1011(2) 1.0090(3) .8400(2) .0675(6) Uani
H023 .1814(2) 1.0442(3) .8438(2) .089(9) Uiso
C33 .0110(3) 1.0776(4) .8927(2) .0943(9) Uani
H024 .0311(3) 1.1570(4) .9317(2) .085(8) Uiso
C34 -.1082(3) 1.0274(5) .8869(2) .1016(11) Uani
H025 -.1692(3) 1.0736(5) .9216(2) .101(10) Uiso
C35 -.1372(2) .9104(4) .8307(2) .0899(9) Uani
H026 -.2178(2) .8761(4) .8276(2) .093(9) Uiso
C36 -.0472(2) .8422(3) .7782(2) .0677(6) Uani
H027 -.0682(2) .7628(3) .7395(2) .065(7) Uiso
C41 .2395(2) .6244(2) .79157(15) .0533(5) Uani
C42 .1247(3) .5319(3) .8040(2) .0829(8) Uani
H028 .0666(8) .5829(10) .8428(13) .125(14) Uiso
H029 .1479(4) .4446(10) .8373(14) .105(10) Uiso
H030 .0876(12) .5104(19) .7398(3) .113(12) Uiso
C43 .2871(3) .6748(3) .8942(2) .0846(9) Uani
H031 .2240(9) .729(2) .9250(8) .133(15) Uiso
H032 .3589(14) .734(2) .8872(2) .18(2) Uiso
H033 .308(2) .5933(4) .9347(6) .100(10) Uiso
C44 .3372(3) .5328(3) .7438(3) .0973(11) Uani
H034 .4105(7) .5886(7) .7359(14) .089(9) Uiso
H035 .3064(8) .5001(18) .6799(7) .25(3) Uiso
H036 .3563(14) .4518(12) .7856(8) .084(8) Uiso

loop_
_atom_type_symbol
_atom_type_description
_atom_type_scat_dispersion_real
_atom_type_scat_dispersion_imag
_atom_type_scat_source
C C 0.0033 0.0016 'International Tables Vol C Tables 4.2.6.8 and 6.1.1.4'
O O 0.0106 0.0060 'International Tables Vol C Tables 4.2.6.8 and 6.1.1.4'
H H 0.0000 0.0000 'International Tables Vol C Tables 4.2.6.8 and 6.1.1.4'
Si Si 0.0817 0.0704 'International Tables Vol C Tables 4.2.6.8 and 6.1.1.4'

loop_
_geom_angle_atom_site_label_1
_geom_angle_atom_site_label_2
_geom_angle_atom_site_label_3
_geom_angle
_geom_angle_publ_flag
O2 Si C31 110.08(8) yes
O2 Si C21 112.73(7) yes
C31 Si C21 107.73(8) yes
O2 Si C41 103.60(8) yes
C31 Si C41 107.92(9) yes
C21 Si C41 114.64(9) yes
C3 O1 H1 105.(2) no
C4 O2 Si 135.43(10) yes
C10 O3 C5 117.8(2) yes
C7 O5 C6 116.6(2) yes
C2 C1 H002 120.0(2) no
C2 C1 H003 120.0(2) no
H002 C1 H003 120.0 no
C1 C2 C3 125.7(2) yes
C1 C2 H004 117.1(2) no
C3 C2 H004 117.13(10) no
O1 C3 C2 110.1(2) yes
O1 C3 C4 112.0(2) yes
C2 C3 C4 112.44(15) yes
O1 C3 H005 107.33(10) no
C2 C3 H005 107.33(10) no
C4 C3 H005 107.33(9) no
O2 C4 C9 111.19(14) yes
O2 C4 C5 105.62(13) yes
C9 C4 C5 111.9(2) yes
O2 C4 C3 106.22(13) yes
C9 C4 C3 111.39(15) yes
C5 C4 C3 110.18(13) yes
O3 C5 C6 105.90(15) yes
O3 C5 C4 109.15(13) yes
C6 C5 C4 114.18(15) yes
O3 C5 H006 109.16(9) no
C6 C5 H006 109.16(10) no
C4 C5 H006 109.16(9) no
O5 C6 C5 106.4(2) yes
O5 C6 H007 110.44(10) no
C5 C6 H007 110.44(10) no
O5 C6 H008 110.44(10) no
C5 C6 H008 110.44(10) no
H007 C6 H008 108.6 no
O6 C7 O5 124.2(2) yes
O6 C7 C8 124.6(2) yes
O5 C7 C8 111.2(2) yes
C7 C8 H009 109.5(2) no
C7 C8 H010 109.5(2) no
H009 C8 H010 109.5 no
C7 C8 H011 109.5(2) no
H009 C8 H011 109.5 no
H010 C8 H011 109.5 no
C4 C9 H012 109.47(11) no
C4 C9 H013 109.47(10) no
H012 C9 H013 109.5 no
C4 C9 H014 109.47(11) no
H012 C9 H014 109.5 no
H013 C9 H014 109.5 no
O4 C10 O3 124.0(3) yes
O4 C10 C11 126.3(3) yes
O3 C10 C11 109.7(3) yes
C10 C11 H015 109.5(2) no
C10 C11 H016 109.5(2) no
H015 C11 H016 109.5 no
C10 C11 H017 109.5(2) no
H015 C11 H017 109.5 no
H016 C11 H017 109.5 no
C22 C21 C26 116.6(2) no
C22 C21 Si 123.36(13) no
C26 C21 Si 119.94(13) no
C23 C22 C21 121.3(2) no
C23 C22 H018 119.35(12) no
C21 C22 H018 119.35(10) no
C24 C23 C22 120.5(2) no
C24 C23 H019 119.73(12) no
C22 C23 H019 119.74(12) no
C23 C24 C25 119.6(2) no
C23 C24 H020 120.18(12) no
C25 C24 H020 120.18(12) no
C24 C25 C26 119.8(2) no
C24 C25 H021 120.11(12) no
C26 C25 H021 120.11(12) no
C25 C26 C21 122.1(2) no
C25 C26 H022 118.94(12) no
C21 C26 H022 118.94(11) no
C32 C31 C36 117.1(2) no
C32 C31 Si 121.8(2) no
C36 C31 Si 121.0(2) no
C31 C32 C33 121.9(3) no
C31 C32 H023 119.07(13) no
C33 C32 H023 119.1(2) no
C34 C33 C32 119.6(3) no
C34 C33 H024 120.2(2) no
C32 C33 H024 120.2(2) no
C35 C34 C33 120.1(2) no
C35 C34 H025 119.9(2) no
C33 C34 H025 119.9(2) no
C34 C35 C36 120.2(3) no
C34 C35 H026 119.9(2) no
C36 C35 H026 119.9(2) no
C35 C36 C31 121.1(3) no
C35 C36 H027 119.5(2) no
C31 C36 H027 119.46(14) no
C44 C41 C43 109.8(2) no
C44 C41 C42 108.1(2) no
C43 C41 C42 108.8(2) no
C44 C41 Si 112.73(14) no
C43 C41 Si 106.7(2) no
C42 C41 Si 110.7(2) no
C41 C42 H028 109.5(2) no
C41 C42 H029 109.47(13) no
H028 C42 H029 109.5 no
C41 C42 H030 109.47(15) no
H028 C42 H030 109.5 no
H029 C42 H030 109.5 no
C41 C43 H031 109.5(2) no
C41 C43 H032 109.47(14) no
H031 C43 H032 109.5 no
C41 C43 H033 109.47(13) no
H031 C43 H033 109.5 no
H032 C43 H033 109.5 no
C41 C44 H034 109.5(2) no
C41 C44 H035 109.5(2) no
H034 C44 H035 109.5 no
C41 C44 H036 109.47(12) no
H034 C44 H036 109.5 no
H035 C44 H036 109.5 no

loop_
_geom_bond_atom_site_label_1
_geom_bond_atom_site_label_2
_geom_bond_site_symmetry_2
_geom_bond_distance
_geom_bond_publ_flag
Si O2 . 1.6441(12) yes
Si C31 . 1.885(2) yes
Si C21 . 1.887(2) yes
Si C41 . 1.900(2) yes
O1 C3 . 1.419(2) yes
O1 H1 . .80(3) no
O2 C4 . 1.433(2) yes
O3 C10 . 1.343(3) yes
O3 C5 . 1.445(2) yes
O4 C10 . 1.188(4) yes
O5 C7 . 1.330(3) yes
O5 C6 . 1.444(2) yes
O6 C7 . 1.187(3) yes
C1 C2 . 1.304(3) yes
C1 H002 . .93 no
C1 H003 . .93 no
C2 C3 . 1.495(3) yes
C2 H004 . .93 no
C3 C4 . 1.557(2) yes
C3 H005 . .98 no
C4 C9 . 1.520(2) yes
C4 C5 . 1.541(2) yes
C5 C6 . 1.506(3) yes
C5 H006 . .98 no
C6 H007 . .97 no
C6 H008 . .97 no
C7 C8 . 1.502(3) yes
C8 H009 . .96 no
C8 H010 . .96 no
C8 H011 . .96 no
C9 H012 . .96 no
C9 H013 . .96 no
C9 H014 . .96 no
C10 C11 . 1.507(4) yes
C11 H015 . .96 no
C11 H016 . .96 no
C11 H017 . .96 no
C21 C22 . 1.394(2) no
C21 C26 . 1.394(3) no
C22 C23 . 1.387(3) no
C22 H018 . .93 no
C23 C24 . 1.369(3) no
C23 H019 . .93 no
C24 C25 . 1.377(3) no
C24 H020 . .93 no
C25 C26 . 1.381(3) no
C25 H021 . .93 no
C26 H022 . .93 no
C31 C32 . 1.374(3) no
C31 C36 . 1.399(3) no
C32 C33 . 1.386(4) no
C32 H023 . .93 no
C33 C34 . 1.374(5) no
C33 H024 . .93 no
C34 C35 . 1.359(5) no
C34 H025 . .93 no
C35 C36 . 1.384(4) no
C35 H026 . .93 no
C36 H027 . .93 no
C41 C44 . 1.524(3) no
C41 C43 . 1.529(3) no
C41 C42 . 1.529(3) no
C42 H028 . .96 no
C42 H029 . .96 no
C42 H030 . .96 no
C43 H031 . .96 no
C43 H032 . .96 no
C43 H033 . .96 no
C44 H034 . .96 no
C44 H035 . .96 no
C44 H036 . .96 no

loop_
_geom_torsion_atom_site_label_1
_geom_torsion_atom_site_label_2
_geom_torsion_atom_site_label_3
_geom_torsion_atom_site_label_4
_geom_torsion
_geom_torsion_publ_flag
C31 Si O2 C4 -88.6(2) no
C21 Si O2 C4 31.7(2) no
C41 Si O2 C4 156.2(2) no
C1 C2 C3 O1 -6.9(3) no
C1 C2 C3 C4 -132.6(2) no
Si O2 C4 C9 34.9(2) no
Si O2 C4 C5 156.56(12) no
Si O2 C4 C3 -86.4(2) no
O1 C3 C4 O2 173.71(14) no
C2 C3 C4 O2 -61.7(2) no
O1 C3 C4 C9 52.5(2) no
C2 C3 C4 C9 177.1(2) no
O1 C3 C4 C5 -72.4(2) no
C2 C3 C4 C5 52.2(2) no
C10 O3 C5 C6 -115.4(2) no
C10 O3 C5 C4 121.2(2) no
O2 C4 C5 O3 -59.5(2) no
C9 C4 C5 O3 61.6(2) no
C3 C4 C5 O3 -173.81(14) no
O2 C4 C5 C6 -177.78(15) no
C9 C4 C5 C6 -56.6(2) no
C3 C4 C5 C6 67.9(2) no
C7 O5 C6 C5 -166.7(2) no
O3 C5 C6 O5 65.4(2) no
C4 C5 C6 O5 -174.50(14) no
C6 O5 C7 O6 0.0(3) no
C6 O5 C7 C8 -178.4(2) no
C5 O3 C10 O4 -7.6(3) no
C5 O3 C10 C11 172.2(2) no
O2 Si C21 C22 69.7(2) no
C31 Si C21 C22 -168.69(15) no
C41 Si C21 C22 -48.6(2) no
O2 Si C21 C26 -106.85(15) no
C31 Si C21 C26 14.8(2) no
C41 Si C21 C26 134.94(15) no
C26 C21 C22 C23 -0.6(3) no
Si C21 C22 C23 -177.23(15) no
C21 C22 C23 C24 0.1(3) no
C22 C23 C24 C25 0.3(3) no
C23 C24 C25 C26 -0.1(3) no
C24 C25 C26 C21 -0.5(3) no
C22 C21 C26 C25 0.8(3) no
Si C21 C26 C25 177.6(2) no
O2 Si C31 C32 -10.8(2) no
C21 Si C31 C32 -134.1(2) no
C41 Si C31 C32 101.6(2) no
O2 Si C31 C36 172.3(2) no
C21 Si C31 C36 49.0(2) no
C41 Si C31 C36 -75.3(2) no
C36 C31 C32 C33 0.5(4) no
Si C31 C32 C33 -176.5(2) no
C31 C32 C33 C34 -0.6(5) no
C32 C33 C34 C35 0.7(5) no
C33 C34 C35 C36 -0.7(5) no
C34 C35 C36 C31 0.6(4) no
C32 C31 C36 C35 -0.5(4) no
Si C31 C36 C35 176.5(2) no
O2 Si C41 C44 -64.9(2) no
C31 Si C41 C44 178.4(2) no
C21 Si C41 C44 58.4(2) no
O2 Si C41 C43 55.8(2) no
C31 Si C41 C43 -61.0(2) no
C21 Si C41 C43 179.0(2) no
O2 Si C41 C42 174.0(2) no
C31 Si C41 C42 57.2(2) no
C21 Si C41 C42 -62.8(2) no
